data_1531984
loop_
_publ_author_name
'Polyakova, I.N.'
'Mustyatsa, V.N.'
'Kuznetsov, N.T.'

_publ_section_title
;
 Crystal structure of aminoguanidinium hexahydro-closo-hexaborate
 dihydrate (C N4 H7)2 B6 H6 * 2(H2 O)
;
_journal_name_full Kristallografiya
_journal_page_first 54
_journal_page_last 57
_journal_volume 47
_journal_year 2002
_chemical_formula_sum 'C2 H24 B6 N8 O2'
_chemical_name_systematic '(C N4 H7)2 (B6 H6) (H2 O)2'
_space_group_IT_number 2
_symmetry_space_group_name_Hall '-P 1'
_symmetry_space_group_name_H-M 'P -1'
_cell_angle_alpha 93.81
_cell_angle_beta 95.85
_cell_angle_gamma 105.12
_cell_formula_units_Z 2
_cell_length_a 7.304
_cell_length_b 10.132
_cell_length_c 10.2
_cell_volume 721.506
_citation_journal_id_ASTM KRISAJ
_cod_data_source_file Polyakova_KRISAJ_2002_715.cif
_cod_data_source_block C2H24B6N8O2
_cod_database_code 1531984

loop_
_symmetry_equiv_pos_as_xyz
x,y,z
-x,-y,-z

loop_
_atom_site_label
_atom_site_type_symbol
_atom_site_fract_x
_atom_site_fract_y
_atom_site_fract_z
_atom_site_occupancy
_atom_site_U_iso_or_equiv
H12 H+1 0.224 -0.017 0.738 1 0.0
N6 N-3 0.8752 0.7099 0.6399 1 0.0
H3 H+1 0.616 0.203 0.409 1 0.0
H16 H+1 0.821 0.741 0.582 1 0.0
B4 B-1 0.5078 0.4501 0.1052 1 0.0
H14 H+1 -0.082 0.443 0.728 1 0.0
N8 N-3 0.0256 0.6101 0.8467 1 0.0
H7 H+1 0.304 0.146 0.907 1 0.0
B5 B-1 0.5748 0.417 0.9517 1 0.0
B3 B-1 0.5643 0.1081 0.4537 1 0.0
H15 H+1 -0.062 0.758 0.707 1 0.0
N1 N-1 0.2613 0.0697 0.9068 1 0.0
H1 H+1 0.199 0.035 0.472 1 0.0
H6 H+1 0.202 0.351 0.94 1 0.0
N5 N-1 -0.063 0.5246 0.7317 1 0.0
H24 H+1 0.379 0.25 0.639 1 0.0
B2 B-1 0.5267 0.061 0.6096 1 0.0
C1 C+4 0.2644 0.0218 0.0243 1 0.0
C2 C+4 0.8545 0.5768 0.6341 1 0.0
N2 N-3 0.3497 0.1058 0.129 1 0.0
H10 H+1 0.132 0.843 0.965 1 0.0
H23 H+1 0.39 0.355 0.716 1 0.0
H5 H+1 0.64 0.342 0.909 1 0.0
B1 B-1 0.3405 0.0169 0.484 1 0.0
H2 H+1 0.556 0.116 0.708 1 0.0
H18 H+1 0.703 0.526 0.456 1 0.0
O1 O-2 -0.0563 0.2388 0.0788 1 0.0
H22 H+1 0.864 0.191 0.643 1 0.0
H11 H+1 0.178 0.864 0.106 1 0.0
H21 H+1 0.047 0.249 0.678 1 0.0
H9 H+1 0.401 0.185 0.12 1 0.0
N3 N-3 0.1814 0.891 0.0335 1 0.0
H8 H+1 0.366 0.077 0.204 1 0.0
N4 N-3 0.1527 -0.0132 0.796 1 0.0
H13 H+1 0.06 0.025 0.764 1 0.0
H4 H+1 0.518 0.408 0.206 1 0.0
N7 N-3 0.7541 0.4947 0.5306 1 0.0
H19 H+1 -0.043 0.591 0.912 1 0.0
H17 H+1 0.738 0.41 0.533 1 0.0
O2 O-2 0.3257 0.3084 0.6524 1 0.0
H20 H+1 0.133 0.594 0.872 1 0.0
B6 B-1 0.3429 0.4209 0.9664 1 0.0
